data_2227279
loop_
_publ_author_name
'Zhang, Rongxian'
'Chen, Qiuyun'
'Gao, Jing'
'Wu, Xiangyang'

_publ_section_title
;
 A dimeric zinc(II) complex:
 bis[\m-1,2-bis(1,2,4-triazol-4-yl)ethane-\k^2^<i>N</i>^1^:<i>N</i>^1'^]bis[dinitritozinc(II)]
;
_journal_coeditor_code BV2153
_journal_issue 10
_journal_name_full 'Acta Crystallographica Section E'
_journal_page_first m1208
_journal_paper_doi 10.1107/S1600536810034203
_journal_volume 66
_journal_year 2010
_chemical_formula_iupac '[Zn2 (N O2)4 (C6 H8 N6)2]'
_chemical_formula_moiety 'C12 H16 N16 O8 Zn2'
_chemical_formula_sum 'C12 H16 N16 O8 Zn2'
_chemical_formula_weight 643.15
_chemical_name_systematic
;
bis[\m-1,2-bis(1,2,4-triazol-4-yl)ethane-
\k^2^<i>N</i>^1^:<i>N</i>^1'^]bis[dinitritozinc(II)]
;
_space_group_IT_number 15
_symmetry_cell_setting monoclinic
_symmetry_space_group_name_Hall '-C 2yc'
_symmetry_space_group_name_H-M 'C 1 2/c 1'
_atom_sites_solution_hydrogens geom
_atom_sites_solution_primary direct
_atom_sites_solution_secondary difmap
_cell_angle_alpha 90.00
_cell_angle_beta 97.125(5)
_cell_angle_gamma 90.00
_cell_formula_units_Z 4
_cell_length_a 20.491(4)
_cell_length_b 6.7087(13)
_cell_length_c 17.289(4)
_cell_measurement_reflns_used 4261
_cell_measurement_temperature 293(2)
_cell_measurement_theta_max 25.3491
_cell_measurement_theta_min 3.1979
_cell_volume 2358.3(8)
_computing_cell_refinement 'CrystalClear (Rigaku, 2000)'
_computing_data_collection 'CrystalClear (Rigaku, 2000)'
_computing_data_reduction 'CrystalClear (Rigaku, 2000)'
_computing_molecular_graphics 'SHELXTL (Sheldrick, 2008)'
_computing_publication_material 'SHELXTL (Sheldrick, 2008)'
_computing_structure_refinement 'SHELXL97 (Sheldrick, 2008)'
_computing_structure_solution 'SHELXS97 (Sheldrick, 2008)'
_diffrn_ambient_temperature 293(2)
_diffrn_measured_fraction_theta_full 0.995
_diffrn_measured_fraction_theta_max 0.995
_diffrn_measurement_device_type 'Rigaku Mercury CCD'
_diffrn_measurement_method \w
_diffrn_radiation_monochromator graphite
_diffrn_radiation_source 'fine-focus sealed tube'
_diffrn_radiation_type MoK\a
_diffrn_radiation_wavelength 0.71070
_diffrn_reflns_av_R_equivalents 0.0359
_diffrn_reflns_av_sigmaI/netI 0.0270
_diffrn_reflns_limit_h_max 24
_diffrn_reflns_limit_h_min -24
_diffrn_reflns_limit_k_max 8
_diffrn_reflns_limit_k_min -7
_diffrn_reflns_limit_l_max 20
_diffrn_reflns_limit_l_min -20
_diffrn_reflns_number 10892
_diffrn_reflns_theta_full 25.34
_diffrn_reflns_theta_max 25.34
_diffrn_reflns_theta_min 3.20
_diffrn_standards_decay_% 0
_diffrn_standards_interval_count 0
_diffrn_standards_interval_time 0
_diffrn_standards_number 0
_exptl_absorpt_coefficient_mu 2.110
_exptl_absorpt_correction_T_max 0.6776
_exptl_absorpt_correction_T_min 0.3641
_exptl_absorpt_correction_type multi-scan
_exptl_absorpt_process_details '(Blessing, 1995, 1997)'
_exptl_crystal_colour colorless
_exptl_crystal_density_diffrn 1.811
_exptl_crystal_density_method 'not measured'
_exptl_crystal_description block
_exptl_crystal_F_000 1296
_exptl_crystal_size_max 0.60
_exptl_crystal_size_mid 0.20
_exptl_crystal_size_min 0.20
_refine_diff_density_max 0.469
_refine_diff_density_min -0.610
_refine_ls_extinction_method none
_refine_ls_goodness_of_fit_ref 1.060
_refine_ls_hydrogen_treatment constr
_refine_ls_matrix_type full
_refine_ls_number_parameters 172
_refine_ls_number_reflns 2144
_refine_ls_number_restraints 0
_refine_ls_restrained_S_all 1.060
_refine_ls_R_factor_all 0.0458
_refine_ls_R_factor_gt 0.0404
_refine_ls_shift/su_max 0.001
_refine_ls_shift/su_mean 0.000
_refine_ls_structure_factor_coef Fsqd
_refine_ls_weighting_details 'calc w=1/[\s^2^(Fo^2^)+(0.0627P)^2^+2.1848P] where P=(Fo^2^+2Fc^2^)/3'
_refine_ls_weighting_scheme calc
_refine_ls_wR_factor_gt 0.1006
_refine_ls_wR_factor_ref 0.1042
_reflns_number_gt 1945
_reflns_number_total 2144
_reflns_threshold_expression I>2\s(I)
_cod_data_source_file bv2153.cif
_cod_data_source_block I
_cod_original_sg_symbol_Hall '-c 2yc'
_cod_original_sg_symbol_H-M 'C 2/c'
_cod_database_code 2227279
_cod_database_fobs_code 2227279

loop_
_symmetry_equiv_pos_as_xyz
'x, y, z'
'-x, y, -z+1/2'
'x+1/2, y+1/2, z'
'-x+1/2, y+1/2, -z+1/2'
'-x, -y, -z'
'x, -y, z-1/2'
'-x+1/2, -y+1/2, -z'
'x+1/2, -y+1/2, z-1/2'

loop_
_atom_site_type_symbol
_atom_site_label
_atom_site_fract_x
_atom_site_fract_y
_atom_site_fract_z
_atom_site_U_iso_or_equiv
_atom_site_adp_type
_atom_site_calc_flag
_atom_site_refinement_flags
_atom_site_occupancy
_atom_site_disorder_assembly
_atom_site_disorder_group
Zn Zn1 0.377036(17) 0.06273(5) 0.900523(19) 0.03325(17) Uani d . 1 . .
O O1 0.42015(16) 0.3236(5) 0.8755(2) 0.0767(10) Uani d . 1 . .
O O2 0.3646(2) 0.3909(5) 0.96266(18) 0.0876(12) Uani d . 1 . .
O O3 0.40736(13) -0.1027(4) 0.81217(16) 0.0581(7) Uani d . 1 . .
O O4 0.48542(14) -0.1050(5) 0.90120(16) 0.0662(8) Uani d . 1 . .
N N1 0.28080(13) 0.0744(4) 0.85410(15) 0.0353(6) Uani d . 1 . .
N N2 0.26438(14) 0.0921(4) 0.77408(15) 0.0401(7) Uani d . 1 . .
N N3 0.17452(13) 0.0807(4) 0.83012(15) 0.0325(6) Uani d . 1 . .
N N4 0.12627(14) -0.4368(4) 0.99508(15) 0.0353(6) Uani d . 1 . .
N N5 0.17231(16) -0.4949(5) 0.94714(18) 0.0499(8) Uani d . 1 . .
N N6 0.10563(13) -0.2736(4) 0.88654(14) 0.0355(6) Uani d . 1 . .
N N7 0.4027(2) 0.4550(5) 0.9200(2) 0.0712(11) Uani d . 1 . .
N N8 0.46565(16) -0.1617(6) 0.83561(19) 0.0568(8) Uani d . 1 . .
C C1 0.10463(16) 0.0757(5) 0.8402(2) 0.0413(8) Uani d . 1 . .
H H1A 0.0807 0.1668 0.8034 0.050 Uiso calc R 1 . .
H H1B 0.0992 0.1202 0.8924 0.050 Uiso calc R 1 . .
C C2 0.07634(16) -0.1309(6) 0.82762(19) 0.0448(8) Uani d . 1 . .
H H2A 0.0292 -0.1254 0.8292 0.054 Uiso calc R 1 . .
H H2B 0.0837 -0.1775 0.7763 0.054 Uiso calc R 1 . .
C C3 0.22636(17) 0.0689(5) 0.88560(19) 0.0360(7) Uani d . 1 . .
H H3A 0.2237 0.0584 0.9388 0.043 Uiso calc R 1 . .
C C4 0.20115(17) 0.0957(5) 0.76274(18) 0.0392(8) Uani d . 1 . .
H H4A 0.1767 0.1072 0.7139 0.047 Uiso calc R 1 . .
C C5 0.08740(15) -0.3056(5) 0.95728(17) 0.0330(7) Uani d . 1 . .
H H5A 0.0522 -0.2435 0.9766 0.040 Uiso calc R 1 . .
C C6 0.15788(19) -0.3936(6) 0.8829(2) 0.0468(9) Uani d . 1 . .
H H6A 0.1808 -0.4031 0.8399 0.056 Uiso calc R 1 . .

loop_
_atom_site_aniso_label
_atom_site_aniso_U_11
_atom_site_aniso_U_22
_atom_site_aniso_U_33
_atom_site_aniso_U_12
_atom_site_aniso_U_13
_atom_site_aniso_U_23
Zn1 0.0323(3) 0.0385(3) 0.0298(2) -0.00378(14) 0.00707(16) 0.00015(14)
O1 0.080(2) 0.0613(18) 0.098(2) -0.0275(16) 0.0486(19) -0.0208(18)
O2 0.142(4) 0.071(2) 0.0574(19) -0.033(2) 0.041(2) -0.0132(16)
O3 0.0422(16) 0.0766(18) 0.0542(16) 0.0062(13) 0.0013(12) -0.0270(14)
O4 0.0506(18) 0.098(2) 0.0485(16) -0.0159(16) 0.0018(13) -0.0053(15)
N1 0.0298(15) 0.0439(16) 0.0322(14) -0.0011(11) 0.0038(11) 0.0003(11)
N2 0.0341(16) 0.0556(17) 0.0321(14) 0.0014(13) 0.0100(12) 0.0078(12)
N3 0.0279(14) 0.0353(14) 0.0354(14) 0.0019(10) 0.0083(11) 0.0064(11)
N4 0.0377(15) 0.0387(15) 0.0309(14) -0.0026(11) 0.0097(12) -0.0004(11)
N5 0.052(2) 0.0539(17) 0.0480(18) 0.0126(15) 0.0243(15) 0.0090(15)
N6 0.0336(14) 0.0440(15) 0.0293(13) -0.0075(12) 0.0056(11) 0.0035(11)
N7 0.110(3) 0.0459(19) 0.062(2) -0.022(2) 0.028(2) -0.0096(17)
N8 0.0402(18) 0.078(2) 0.0531(19) 0.0002(17) 0.0121(15) -0.0140(17)
C1 0.0286(17) 0.056(2) 0.0415(18) 0.0098(14) 0.0106(14) 0.0181(15)
C2 0.0274(17) 0.074(2) 0.0320(17) -0.0075(17) -0.0009(13) 0.0115(17)
C3 0.0348(18) 0.0455(19) 0.0287(15) 0.0005(14) 0.0082(13) -0.0004(13)
C4 0.0374(19) 0.0522(19) 0.0285(16) 0.0049(15) 0.0060(14) 0.0088(14)
C5 0.0317(17) 0.0392(16) 0.0290(15) -0.0046(14) 0.0072(12) -0.0003(13)
C6 0.053(2) 0.053(2) 0.0378(18) 0.0008(17) 0.0219(16) 0.0017(16)

loop_
_atom_type_symbol
_atom_type_description
_atom_type_scat_dispersion_real
_atom_type_scat_dispersion_imag
_atom_type_scat_source
C C 0.0033 0.0016 'International Tables Vol C Tables 4.2.6.8 and 6.1.1.4'
H H 0.0000 0.0000 'International Tables Vol C Tables 4.2.6.8 and 6.1.1.4'
N N 0.0061 0.0033 'International Tables Vol C Tables 4.2.6.8 and 6.1.1.4'
I I -0.4742 1.8119 'International Tables Vol C Tables 4.2.6.8 and 6.1.1.4'
Zn Zn 0.2839 1.4301 'International Tables Vol C Tables 4.2.6.8 and 6.1.1.4'

loop_
_geom_angle_atom_site_label_1
_geom_angle_atom_site_label_2
_geom_angle_atom_site_label_3
_geom_angle_site_symmetry_1
_geom_angle_site_symmetry_3
_geom_angle
_geom_angle_publ_flag
N4 Zn1 O1 7_547 . 128.32(12) yes
N4 Zn1 N1 7_547 . 103.43(11) yes
O1 Zn1 N1 . . 107.96(13) yes
N4 Zn1 O3 7_547 . 119.46(12) yes
O1 Zn1 O3 . . 97.34(12) yes
N1 Zn1 O3 . . 95.48(11) yes
N4 Zn1 O2 7_547 . 88.11(11) yes
O1 Zn1 O2 . . 52.96(11) yes
N1 Zn1 O2 . . 89.42(13) yes
O3 Zn1 O2 . . 149.67(12) yes
N4 Zn1 O4 7_547 . 86.27(10) yes
O1 Zn1 O4 . . 88.80(12) yes
N1 Zn1 O4 . . 147.07(10) yes
O3 Zn1 O4 . . 53.47(10) yes
O2 Zn1 O4 . . 122.68(12) yes
N7 O1 Zn1 . . 108.1(2) ?
N7 O2 Zn1 . . 86.7(2) ?
N8 O3 Zn1 . . 106.9(2) ?
N8 O4 Zn1 . . 86.7(2) ?
C3 N1 N2 . . 107.8(3) ?
C3 N1 Zn1 . . 132.3(2) ?
N2 N1 Zn1 . . 120.0(2) ?
C4 N2 N1 . . 105.6(3) ?
C3 N3 C4 . . 104.6(3) ?
C3 N3 C1 . . 127.8(3) ?
C4 N3 C1 . . 127.6(3) ?
C5 N4 N5 . . 107.9(3) ?
C5 N4 Zn1 . 7_547 130.4(2) ?
N5 N4 Zn1 . 7_547 121.5(2) ?
C6 N5 N4 . . 105.3(3) ?
C5 N6 C6 . . 105.1(3) ?
C5 N6 C2 . . 126.9(3) ?
C6 N6 C2 . . 128.0(3) ?
O2 N7 O1 . . 112.2(3) ?
O4 N8 O3 . . 112.9(3) ?
N3 C1 C2 . . 111.6(3) ?
N3 C1 H1A . . 109.3 ?
C2 C1 H1A . . 109.3 ?
N3 C1 H1B . . 109.3 ?
C2 C1 H1B . . 109.3 ?
H1A C1 H1B . . 108.0 ?
N6 C2 C1 . . 112.5(3) ?
N6 C2 H2A . . 109.1 ?
C1 C2 H2A . . 109.1 ?
N6 C2 H2B . . 109.1 ?
C1 C2 H2B . . 109.1 ?
H2A C2 H2B . . 107.8 ?
N1 C3 N3 . . 110.1(3) ?
N1 C3 H3A . . 125.0 ?
N3 C3 H3A . . 125.0 ?
N2 C4 N3 . . 112.0(3) ?
N2 C4 H4A . . 124.0 ?
N3 C4 H4A . . 124.0 ?
N4 C5 N6 . . 110.0(3) ?
N4 C5 H5A . . 125.0 ?
N6 C5 H5A . . 125.0 ?
N5 C6 N6 . . 111.6(3) ?
N5 C6 H6A . . 124.2 ?
N6 C6 H6A . . 124.2 ?

loop_
_geom_bond_atom_site_label_1
_geom_bond_atom_site_label_2
_geom_bond_site_symmetry_2
_geom_bond_distance
_geom_bond_publ_flag
Zn1 N4 7_547 2.002(3) yes
Zn1 O1 . 2.031(3) yes
Zn1 N1 . 2.036(3) yes
Zn1 O3 . 2.046(3) yes
Zn1 O2 . 2.477(3) yes
Zn1 O4 . 2.488(3) yes
O1 N7 . 1.251(4) ?
O2 N7 . 1.218(5) ?
O3 N8 . 1.276(4) ?
O4 N8 . 1.217(4) ?
N1 C3 . 1.301(4) ?
N1 N2 . 1.388(4) ?
N2 C4 . 1.286(4) ?
N3 C3 . 1.342(4) ?
N3 C4 . 1.350(4) ?
N3 C1 . 1.464(4) ?
N4 C5 . 1.307(4) ?
N4 N5 . 1.386(4) ?
N4 Zn1 7_547 2.002(3) ?
N5 C6 . 1.304(5) ?
N6 C5 . 1.340(4) ?
N6 C6 . 1.347(5) ?
N6 C2 . 1.471(4) ?
C1 C2 . 1.508(5) ?
C1 H1A . 0.9700 ?
C1 H1B . 0.9700 ?
C2 H2A . 0.9700 ?
C2 H2B . 0.9700 ?
C3 H3A . 0.9300 ?
C4 H4A . 0.9300 ?
C5 H5A . 0.9300 ?
C6 H6A . 0.9300 ?

loop_
_geom_hbond_atom_site_label_D
_geom_hbond_atom_site_label_H
_geom_hbond_atom_site_label_A
_geom_hbond_site_symmetry_A
_geom_hbond_distance_DH
_geom_hbond_distance_HA
_geom_hbond_distance_DA
_geom_hbond_angle_DHA
C1 H1B O2 7_557 0.97 2.53 3.396(5) 149.4
C2 H2A O1 3_445 0.97 2.49 3.417(4) 160.1
C3 H3A O2 7_557 0.93 2.66 3.412(5) 138.7
C6 H6A N2 4_546 0.93 2.39 3.314(4) 176.1

loop_
_geom_torsion_atom_site_label_1
_geom_torsion_atom_site_label_2
_geom_torsion_atom_site_label_3
_geom_torsion_atom_site_label_4
_geom_torsion_site_symmetry_1
_geom_torsion_site_symmetry_2
_geom_torsion_site_symmetry_3
_geom_torsion_site_symmetry_4
_geom_torsion
_geom_torsion_publ_flag
N4 Zn1 O1 N7 7_547 . . . -48.4(4) ?
N1 Zn1 O1 N7 . . . . 76.1(3) ?
O3 Zn1 O1 N7 . . . . 174.4(3) ?
O2 Zn1 O1 N7 . . . . 1.1(3) ?
O4 Zn1 O1 N7 . . . . -132.7(3) ?
N4 Zn1 O2 N7 7_547 . . . 142.3(3) ?
O1 Zn1 O2 N7 . . . . -1.1(3) ?
N1 Zn1 O2 N7 . . . . -114.3(3) ?
O3 Zn1 O2 N7 . . . . -14.4(5) ?
O4 Zn1 O2 N7 . . . . 57.9(3) ?
N4 Zn1 O3 N8 7_547 . . . -59.3(3) ?
O1 Zn1 O3 N8 . . . . 82.9(3) ?
N1 Zn1 O3 N8 . . . . -168.1(3) ?
O2 Zn1 O3 N8 . . . . 93.6(3) ?
O4 Zn1 O3 N8 . . . . -0.1(2) ?
N4 Zn1 O4 N8 7_547 . . . 131.5(2) ?
O1 Zn1 O4 N8 . . . . -100.0(3) ?
N1 Zn1 O4 N8 . . . . 22.4(3) ?
O3 Zn1 O4 N8 . . . . 0.1(2) ?
O2 Zn1 O4 N8 . . . . -143.1(2) ?
N4 Zn1 N1 C3 7_547 . . . 21.0(3) ?
O1 Zn1 N1 C3 . . . . -117.4(3) ?
O3 Zn1 N1 C3 . . . . 143.0(3) ?
O2 Zn1 N1 C3 . . . . -67.0(3) ?
O4 Zn1 N1 C3 . . . . 125.2(3) ?
N4 Zn1 N1 N2 7_547 . . . -159.2(2) ?
O1 Zn1 N1 N2 . . . . 62.4(2) ?
O3 Zn1 N1 N2 . . . . -37.2(2) ?
O2 Zn1 N1 N2 . . . . 112.8(2) ?
O4 Zn1 N1 N2 . . . . -55.0(3) ?
C3 N1 N2 C4 . . . . -0.1(4) ?
Zn1 N1 N2 C4 . . . . -180.0(2) ?
C5 N4 N5 C6 . . . . 0.0(4) ?
Zn1 N4 N5 C6 7_547 . . . 176.0(2) ?
Zn1 O2 N7 O1 . . . . 1.5(4) ?
Zn1 O1 N7 O2 . . . . -1.9(5) ?
Zn1 O4 N8 O3 . . . . -0.1(3) ?
Zn1 O3 N8 O4 . . . . 0.1(4) ?
C3 N3 C1 C2 . . . . -96.2(4) ?
C4 N3 C1 C2 . . . . 82.9(4) ?
C5 N6 C2 C1 . . . . 84.7(4) ?
C6 N6 C2 C1 . . . . -92.2(4) ?
N3 C1 C2 N6 . . . . 64.9(4) ?
N2 N1 C3 N3 . . . . 0.4(3) ?
Zn1 N1 C3 N3 . . . . -179.7(2) ?
C4 N3 C3 N1 . . . . -0.6(3) ?
C1 N3 C3 N1 . . . . 178.7(3) ?
N1 N2 C4 N3 . . . . -0.2(4) ?
C3 N3 C4 N2 . . . . 0.5(4) ?
C1 N3 C4 N2 . . . . -178.7(3) ?
N5 N4 C5 N6 . . . . -0.1(4) ?
Zn1 N4 C5 N6 7_547 . . . -175.7(2) ?
C6 N6 C5 N4 . . . . 0.3(4) ?
C2 N6 C5 N4 . . . . -177.2(3) ?
N4 N5 C6 N6 . . . . 0.2(4) ?
C5 N6 C6 N5 . . . . -0.3(4) ?
C2 N6 C6 N5 . . . . 177.1(3) ?
